data_8102408
loop_
_publ_author_name
'Wen-Lin Xie'
'Chuang-Ping Xiao'
'Xue-Feng Li'
'Ming-Hua Qiu'

_publ_section_title
;
 Crystal structure of
 4-methyl-2a-phenyl-5-benzoyl-2,2-dichloro-2a,3,4,5-tetrahydroazeto[1,2-a][1,5]benzodiazepin-1(2H)-one,
 C25H20Cl2N2O2
;
_journal_issue 2
_journal_name_full 'Zeitschrift f\"ur Kristallographie - New Crystal Structures'
_journal_page_first 199
_journal_volume 224
_journal_year 2009
_chemical_formula_sum 'C25 H20 Cl2 N2 O2'
_chemical_formula_weight 451.33
_chemical_name_systematic
; 
4-methyl-2a-phenyl-5-benzoyl-
2,2-dichloro-2a,3,4,5-tetrahydro-azeto[1,2-a][1,5]
benzodiazepin-1(2H)-one 
;
_space_group_IT_number 14
_symmetry_cell_setting monoclinic
_symmetry_space_group_name_Hall '-P 2yn'
_symmetry_space_group_name_H-M 'P 1 21/n 1'
_atom_sites_solution_hydrogens geom
_atom_sites_solution_primary direct
_atom_sites_solution_secondary difmap
_audit_creation_method SHELXL-97
_audit_update_record
;
2008-11-28 # Formatted by publCIF
;
_cell_angle_alpha 90.00
_cell_angle_beta 110.7540(10)
_cell_angle_gamma 90.00
_cell_formula_units_Z 4
_cell_length_a 15.2232(4)
_cell_length_b 8.6219(2)
_cell_length_c 17.6397(4)
_cell_measurement_reflns_used 6818
_cell_measurement_temperature 296(2)
_cell_measurement_theta_max 27.68
_cell_measurement_theta_min 2.36
_cell_volume 2165.03(9)
_computing_cell_refinement 'Bruker SMART'
_computing_data_collection 'Bruker SMART'
_computing_data_reduction 'Bruker SAINT'
_computing_molecular_graphics 'Bruker SHELXTL'
_computing_publication_material 'Bruker SHELXTL'
_computing_structure_refinement 'SHELXL-97 (Sheldrick, 1997)'
_computing_structure_solution 'SHELXS-97 (Sheldrick, 1990)'
_diffrn_ambient_temperature 296(2)
_diffrn_measured_fraction_theta_full 0.982
_diffrn_measured_fraction_theta_max 0.982
_diffrn_measurement_device_type 'CCD area detector'
_diffrn_measurement_method 'phi and omega scans'
_diffrn_radiation_monochromator graphite
_diffrn_radiation_source 'fine-focus sealed tube'
_diffrn_radiation_type MoK\a
_diffrn_radiation_wavelength 0.71073
_diffrn_reflns_av_R_equivalents 0.0257
_diffrn_reflns_av_sigmaI/netI 0.0231
_diffrn_reflns_limit_h_max 18
_diffrn_reflns_limit_h_min -16
_diffrn_reflns_limit_k_max 10
_diffrn_reflns_limit_k_min -9
_diffrn_reflns_limit_l_max 21
_diffrn_reflns_limit_l_min -21
_diffrn_reflns_number 17094
_diffrn_reflns_theta_full 26.01
_diffrn_reflns_theta_max 26.01
_diffrn_reflns_theta_min 1.52
_exptl_absorpt_coefficient_mu 0.325
_exptl_absorpt_correction_T_max 0.9087
_exptl_absorpt_correction_T_min 0.8595
_exptl_crystal_colour colourless
_exptl_crystal_density_diffrn 1.385
_exptl_crystal_density_meas 0
_exptl_crystal_density_method 'not measured'
_exptl_crystal_description block
_exptl_crystal_F_000 936
_exptl_crystal_size_max 0.48
_exptl_crystal_size_mid 0.40
_exptl_crystal_size_min 0.30
_refine_diff_density_max 0.974
_refine_diff_density_min -0.885
_refine_diff_density_rms 0.093
_refine_ls_extinction_coef 0.008(2)
_refine_ls_extinction_expression Fc^*^=kFc[1+0.001xFc^2^\l^3^/sin(2\q)]^-1/4^
_refine_ls_extinction_method SHELXL
_refine_ls_goodness_of_fit_ref 1.140
_refine_ls_hydrogen_treatment mixed
_refine_ls_matrix_type full
_refine_ls_number_parameters 282
_refine_ls_number_reflns 4187
_refine_ls_number_restraints 0
_refine_ls_restrained_S_all 1.140
_refine_ls_R_factor_all 0.0725
_refine_ls_R_factor_gt 0.0533
_refine_ls_shift/su_max 0.000
_refine_ls_shift/su_mean 0.000
_refine_ls_structure_factor_coef Fsqd
_refine_ls_weighting_details 'calc w=1/[\s^2^(Fo^2^)+(0.1119P)^2^+0.9507P] where P=(Fo^2^+2Fc^2^)/3'
_refine_ls_weighting_scheme calc
_refine_ls_wR_factor_gt 0.1651
_refine_ls_wR_factor_ref 0.1995
_reflns_number_gt 3234
_reflns_number_total 4187
_reflns_threshold_expression >2sigma(I)
_cod_data_source_file 1267-2509.cff
_cod_data_source_block xwl5_0m
_cod_depositor_comments
;
The following automatic conversions were performed:
'_symmetry_cell_setting' value 'Monoclinic' changed to 'monoclinic'
according to '/home/saulius/struct/CIF-dictionaries/cif_core.dic'
dictionary named 'cif_core.dic' version 2.4.1 from 2010-06-29.

Automatic conversion script
Id: cif_fix_enum 1555 2011-01-17 13:19:09Z saulius 
;
_cod_original_cell_volume 2165.02(9)
_cod_original_sg_symbol_H-M P2(1)/n
_cod_database_code 8102408

loop_
_symmetry_equiv_pos_as_xyz
'x, y, z'
'-x+1/2, y+1/2, -z+1/2'
'-x, -y, -z'
'x-1/2, -y-1/2, z-1/2'

loop_
_atom_site_label
_atom_site_type_symbol
_atom_site_fract_x
_atom_site_fract_y
_atom_site_fract_z
_atom_site_U_iso_or_equiv
_atom_site_adp_type
_atom_site_occupancy
_atom_site_symmetry_multiplicity
_atom_site_Wyckoff_symbol
_atom_site_calc_flag
_atom_site_refinement_flags
_atom_site_disorder_assembly
_atom_site_disorder_group
C1 C 0.58170(19) 0.1573(3) 0.22122(16) 0.0376(6) Uani 1 4 e d . . .
C2 C 0.67236(19) 0.0994(3) 0.23817(18) 0.0458(7) Uani 1 4 e d . . .
H2 H 0.7111 0.1436 0.2135 0.055 Uiso 1 4 e calc R . .
C3 C 0.7049(2) -0.0227(4) 0.2911(2) 0.0556(8) Uani 1 4 e d . . .
H3 H 0.7661 -0.0580 0.3033 0.067 Uiso 1 4 e calc R . .
C4 C 0.6476(3) -0.0925(4) 0.3260(2) 0.0578(8) Uani 1 4 e d . . .
H4 H 0.6694 -0.1768 0.3605 0.069 Uiso 1 4 e calc R . .
C5 C 0.5580(2) -0.0377(4) 0.3100(2) 0.0565(8) Uani 1 4 e d . . .
H5 H 0.5193 -0.0845 0.3339 0.068 Uiso 1 4 e calc R . .
C6 C 0.5255(2) 0.0868(3) 0.25821(18) 0.0470(7) Uani 1 4 e d . . .
H6 H 0.4650 0.1239 0.2481 0.056 Uiso 1 4 e calc R . .
C7 C 0.55112(17) 0.2840(3) 0.15966(15) 0.0360(6) Uani 1 4 e d . . .
C8 C 0.47680(18) 0.4306(3) 0.23984(15) 0.0343(6) Uani 1 4 e d . . .
C9 C 0.5560(2) 0.4617(3) 0.30822(17) 0.0456(7) Uani 1 4 e d . . .
H9 H 0.6152 0.4608 0.3041 0.055 Uiso 1 4 e calc R . .
C10 C 0.5474(3) 0.4937(4) 0.38162(18) 0.0594(9) Uani 1 4 e d . . .
H10 H 0.6005 0.5124 0.4271 0.071 Uiso 1 4 e calc R . .
C11 C 0.4594(3) 0.4978(5) 0.38729(19) 0.0666(10) Uani 1 4 e d . . .
H11 H 0.4537 0.5198 0.4369 0.080 Uiso 1 4 e calc R . .
C12 C 0.3813(2) 0.4703(4) 0.32194(18) 0.0562(8) Uani 1 4 e d . . .
H12 H 0.3226 0.4735 0.3271 0.067 Uiso 1 4 e calc R . .
C13 C 0.38807(19) 0.4369(3) 0.24622(16) 0.0386(6) Uani 1 4 e d . . .
C14 C 0.2147(2) 0.4525(5) 0.1689(2) 0.0641(9) Uani 1 4 e d . . .
C15 C 0.29273(17) 0.4258(3) 0.09054(15) 0.0341(6) Uani 1 4 e d . . .
C16 C 0.35384(18) 0.5550(3) 0.07756(17) 0.0383(6) Uani 1 4 e d . . .
H16A H 0.3509 0.6431 0.1108 0.046 Uiso 1 4 e calc R . .
H16B H 0.3283 0.5876 0.0213 0.046 Uiso 1 4 e calc R . .
C17 C 0.45667(18) 0.5091(3) 0.09804(16) 0.0362(6) Uani 1 4 e d . . .
H17 H 0.4622 0.4606 0.0497 0.043 Uiso 1 4 e calc R . .
C18 C 0.5191(2) 0.6512(3) 0.1175(2) 0.0535(8) Uani 1 4 e d . . .
H18A H 0.5132 0.7037 0.1634 0.080 Uiso 1 4 e calc R . .
H18B H 0.5005 0.7197 0.0716 0.080 Uiso 1 4 e calc R . .
H18C H 0.5833 0.6203 0.1297 0.080 Uiso 1 4 e calc R . .
C19 C 0.30219(17) 0.2725(3) 0.05363(14) 0.0327(5) Uani 1 4 e d . . .
C20 C 0.3010(2) 0.2671(3) -0.02507(17) 0.0469(7) Uani 1 4 e d . . .
H20 H 0.2930 0.3581 -0.0551 0.056 Uiso 1 4 e calc R . .
C21 C 0.3115(3) 0.1276(4) -0.0596(2) 0.0611(9) Uani 1 4 e d . . .
H21 H 0.3113 0.1254 -0.1123 0.073 Uiso 1 4 e calc R . .
C22 C 0.3222(3) -0.0075(4) -0.0163(3) 0.0680(10) Uani 1 4 e d . . .
H22 H 0.3311 -0.1011 -0.0388 0.082 Uiso 1 4 e calc R . .
C23 C 0.3195(3) -0.0031(3) 0.0607(2) 0.0628(9) Uani 1 4 e d . . .
H23 H 0.3247 -0.0949 0.0897 0.075 Uiso 1 4 e calc R . .
C24 C 0.3093(2) 0.1353(3) 0.09551(18) 0.0447(7) Uani 1 4 e d . . .
H24 H 0.3071 0.1363 0.1475 0.054 Uiso 1 4 e calc R . .
C25 C 0.18721(19) 0.4708(3) 0.07744(19) 0.0471(7) Uani 1 4 e d . . .
Cl1 Cl 0.09815(5) 0.34862(9) 0.01764(6) 0.0605(3) Uani 1 4 e d . . .
Cl2 Cl 0.15593(6) 0.66506(10) 0.04678(8) 0.0854(4) Uani 1 4 e d . . .
N1 N 0.48793(14) 0.3935(2) 0.16476(12) 0.0325(5) Uani 1 4 e d . . .
N2 N 0.30577(16) 0.4162(3) 0.17863(13) 0.0412(5) Uani 1 4 e d . . .
O1 O 0.58111(15) 0.2870(3) 0.10411(12) 0.0515(5) Uani 1 4 e d . . .
O2 O 0.17464(19) 0.4693(5) 0.21574(19) 0.1162(14) Uani 1 4 e d . . .

loop_
_atom_site_aniso_label
_atom_site_aniso_U_11
_atom_site_aniso_U_22
_atom_site_aniso_U_33
_atom_site_aniso_U_23
_atom_site_aniso_U_13
_atom_site_aniso_U_12
C1 0.0342(14) 0.0345(13) 0.0436(14) -0.0073(10) 0.0133(12) 0.0029(10)
C2 0.0338(15) 0.0434(15) 0.0596(17) -0.0084(13) 0.0160(13) 0.0052(11)
C3 0.0403(16) 0.0497(17) 0.069(2) -0.0063(15) 0.0092(15) 0.0158(13)
C4 0.062(2) 0.0447(17) 0.0581(18) 0.0044(14) 0.0107(16) 0.0112(15)
C5 0.0558(19) 0.0498(17) 0.065(2) 0.0112(14) 0.0232(16) 0.0038(14)
C6 0.0386(15) 0.0443(15) 0.0605(17) 0.0033(13) 0.0207(14) 0.0053(12)
C7 0.0291(13) 0.0392(14) 0.0407(13) -0.0070(10) 0.0135(11) 0.0003(10)
C8 0.0375(14) 0.0315(12) 0.0351(12) -0.0024(9) 0.0145(11) 0.0047(10)
C9 0.0425(16) 0.0479(16) 0.0424(15) -0.0047(12) 0.0104(13) 0.0040(12)
C10 0.062(2) 0.068(2) 0.0373(15) -0.0081(14) 0.0041(15) 0.0079(17)
C11 0.078(3) 0.088(3) 0.0333(15) -0.0052(15) 0.0202(17) 0.022(2)
C12 0.058(2) 0.073(2) 0.0464(17) -0.0021(14) 0.0290(16) 0.0169(16)
C13 0.0396(15) 0.0401(14) 0.0383(13) -0.0043(10) 0.0164(12) 0.0054(11)
C14 0.0387(17) 0.094(3) 0.067(2) -0.0201(18) 0.0271(16) 0.0054(17)
C15 0.0321(13) 0.0309(13) 0.0392(13) -0.0017(10) 0.0126(11) 0.0021(10)
C16 0.0370(14) 0.0292(12) 0.0480(15) 0.0002(10) 0.0141(12) 0.0017(10)
C17 0.0360(14) 0.0359(13) 0.0395(13) 0.0001(10) 0.0168(11) -0.0002(10)
C18 0.0453(18) 0.0476(17) 0.067(2) 0.0074(14) 0.0197(16) -0.0098(13)
C19 0.0284(12) 0.0301(12) 0.0401(13) -0.0010(10) 0.0129(11) -0.0005(9)
C20 0.0575(18) 0.0421(15) 0.0443(15) -0.0043(12) 0.0219(14) -0.0078(13)
C21 0.068(2) 0.062(2) 0.065(2) -0.0291(16) 0.0375(18) -0.0195(17)
C22 0.067(2) 0.0432(18) 0.097(3) -0.0311(18) 0.033(2) -0.0019(16)
C23 0.069(2) 0.0268(15) 0.085(3) -0.0003(14) 0.0178(19) 0.0031(14)
C24 0.0482(16) 0.0354(14) 0.0518(16) 0.0035(11) 0.0192(14) -0.0039(12)
C25 0.0296(14) 0.0423(15) 0.0661(19) -0.0093(13) 0.0129(13) 0.0042(11)
Cl1 0.0336(4) 0.0538(5) 0.0855(6) -0.0069(4) 0.0104(4) -0.0056(3)
Cl2 0.0470(5) 0.0446(5) 0.1514(11) -0.0097(5) 0.0190(6) 0.0142(4)
N1 0.0302(11) 0.0349(11) 0.0341(10) -0.0002(8) 0.0137(9) 0.0033(8)
N2 0.0335(12) 0.0519(14) 0.0429(12) -0.0062(10) 0.0194(10) 0.0034(10)
O1 0.0491(12) 0.0617(13) 0.0536(12) 0.0009(10) 0.0305(10) 0.0133(10)
O2 0.0512(16) 0.228(4) 0.0829(19) -0.039(2) 0.0403(15) 0.013(2)

loop_
_atom_type_symbol
_atom_type_description
_atom_type_scat_dispersion_real
_atom_type_scat_dispersion_imag
_atom_type_scat_source
C C 0.0033 0.0016 'International Tables Vol C Tables 4.2.6.8 and 6.1.1.4'
H H 0.0000 0.0000 'International Tables Vol C Tables 4.2.6.8 and 6.1.1.4'
N N 0.0061 0.0033 'International Tables Vol C Tables 4.2.6.8 and 6.1.1.4'
O O 0.0106 0.0060 'International Tables Vol C Tables 4.2.6.8 and 6.1.1.4'
Cl Cl 0.1484 0.1585 'International Tables Vol C Tables 4.2.6.8 and 6.1.1.4'

loop_
_geom_angle_atom_site_label_1
_geom_angle_atom_site_label_2
_geom_angle_atom_site_label_3
_geom_angle
_geom_angle_site_symmetry_1
_geom_angle_site_symmetry_3
_geom_angle_publ_flag
C6 C1 C2 118.1(3) . . ?
C6 C1 C7 125.2(2) . . ?
C2 C1 C7 116.5(2) . . ?
C3 C2 C1 120.5(3) . . ?
C3 C2 H2 119.7 . . ?
C1 C2 H2 119.7 . . ?
C4 C3 C2 120.5(3) . . ?
C4 C3 H3 119.8 . . ?
C2 C3 H3 119.8 . . ?
C3 C4 C5 119.9(3) . . ?
C3 C4 H4 120.0 . . ?
C5 C4 H4 120.0 . . ?
C4 C5 C6 120.0(3) . . ?
C4 C5 H5 120.0 . . ?
C6 C5 H5 120.0 . . ?
C5 C6 C1 121.0(3) . . ?
C5 C6 H6 119.5 . . ?
C1 C6 H6 119.5 . . ?
O1 C7 N1 120.5(2) . . ?
O1 C7 C1 119.4(2) . . ?
N1 C7 C1 120.0(2) . . ?
C9 C8 C13 119.1(2) . . ?
C9 C8 N1 119.6(2) . . ?
C13 C8 N1 121.3(2) . . ?
C10 C9 C8 120.7(3) . . ?
C10 C9 H9 119.6 . . ?
C8 C9 H9 119.7 . . ?
C11 C10 C9 119.5(3) . . ?
C11 C10 H10 120.2 . . ?
C9 C10 H10 120.2 . . ?
C12 C11 C10 121.2(3) . . ?
C12 C11 H11 119.4 . . ?
C10 C11 H11 119.4 . . ?
C11 C12 C13 120.5(3) . . ?
C11 C12 H12 119.8 . . ?
C13 C12 H12 119.8 . . ?
C8 C13 N2 121.7(2) . . ?
C8 C13 C12 118.9(3) . . ?
N2 C13 C12 119.3(2) . . ?
O2 C14 N2 132.9(4) . . ?
O2 C14 C25 134.6(3) . . ?
N2 C14 C25 92.4(2) . . ?
N2 C15 C19 113.8(2) . . ?
N2 C15 C16 109.5(2) . . ?
C19 C15 C16 114.9(2) . . ?
N2 C15 C25 85.39(19) . . ?
C19 C15 C25 113.5(2) . . ?
C16 C15 C25 116.1(2) . . ?
C15 C16 C17 113.9(2) . . ?
C15 C16 H16A 108.8 . . ?
C17 C16 H16A 108.8 . . ?
C15 C16 H16B 108.8 . . ?
C17 C16 H16B 108.8 . . ?
H16A C16 H16B 107.7 . . ?
N1 C17 C18 111.4(2) . . ?
N1 C17 C16 112.00(19) . . ?
C18 C17 C16 110.6(2) . . ?
N1 C17 H17 107.5 . . ?
C18 C17 H17 107.5 . . ?
C16 C17 H17 107.5 . . ?
C17 C18 H18A 109.5 . . ?
C17 C18 H18B 109.5 . . ?
H18A C18 H18B 109.5 . . ?
C17 C18 H18C 109.5 . . ?
H18A C18 H18C 109.5 . . ?
H18B C18 H18C 109.5 . . ?
C24 C19 C20 118.7(2) . . ?
C24 C19 C15 121.6(2) . . ?
C20 C19 C15 119.7(2) . . ?
C19 C20 C21 120.6(3) . . ?
C19 C20 H20 119.7 . . ?
C21 C20 H20 119.7 . . ?
C22 C21 C20 120.3(3) . . ?
C22 C21 H21 119.9 . . ?
C20 C21 H21 119.9 . . ?
C21 C22 C23 119.2(3) . . ?
C21 C22 H22 120.4 . . ?
C23 C22 H22 120.4 . . ?
C22 C23 C24 120.8(3) . . ?
C22 C23 H23 119.6 . . ?
C24 C23 H23 119.6 . . ?
C23 C24 C19 120.3(3) . . ?
C23 C24 H24 119.8 . . ?
C19 C24 H24 119.8 . . ?
C14 C25 C15 86.4(2) . . ?
C14 C25 Cl1 116.1(2) . . ?
C15 C25 Cl1 118.01(19) . . ?
C14 C25 Cl2 111.3(2) . . ?
C15 C25 Cl2 115.1(2) . . ?
Cl1 C25 Cl2 108.58(16) . . ?
C7 N1 C8 122.0(2) . . ?
C7 N1 C17 116.39(19) . . ?
C8 N1 C17 118.27(19) . . ?
C14 N2 C13 129.6(2) . . ?
C14 N2 C15 95.8(2) . . ?
C13 N2 C15 128.7(2) . . ?

loop_
_geom_bond_atom_site_label_1
_geom_bond_atom_site_label_2
_geom_bond_distance
_geom_bond_site_symmetry_2
_geom_bond_publ_flag
C1 C6 1.387(4) . ?
C1 C2 1.397(4) . ?
C1 C7 1.494(4) . ?
C2 C3 1.378(4) . ?
C2 H2 0.9300 . ?
C3 C4 1.371(5) . ?
C3 H3 0.9300 . ?
C4 C5 1.375(5) . ?
C4 H4 0.9300 . ?
C5 C6 1.383(4) . ?
C5 H5 0.9300 . ?
C6 H6 0.9300 . ?
C7 O1 1.219(3) . ?
C7 N1 1.374(3) . ?
C8 C9 1.396(4) . ?
C8 C13 1.396(4) . ?
C8 N1 1.430(3) . ?
C9 C10 1.375(4) . ?
C9 H9 0.9300 . ?
C10 C11 1.378(5) . ?
C10 H10 0.9300 . ?
C11 C12 1.352(5) . ?
C11 H11 0.9300 . ?
C12 C13 1.406(4) . ?
C12 H12 0.9300 . ?
C13 N2 1.402(4) . ?
C14 O2 1.197(4) . ?
C14 N2 1.372(4) . ?
C14 C25 1.524(5) . ?
C15 N2 1.497(3) . ?
C15 C19 1.503(3) . ?
C15 C16 1.520(3) . ?
C15 C25 1.588(3) . ?
C16 C17 1.529(4) . ?
C16 H16A 0.9700 . ?
C16 H16B 0.9700 . ?
C17 N1 1.486(3) . ?
C17 C18 1.514(4) . ?
C17 H17 0.9800 . ?
C18 H18A 0.9600 . ?
C18 H18B 0.9600 . ?
C18 H18C 0.9600 . ?
C19 C24 1.378(4) . ?
C19 C20 1.383(3) . ?
C20 C21 1.383(4) . ?
C20 H20 0.9300 . ?
C21 C22 1.370(5) . ?
C21 H21 0.9300 . ?
C22 C23 1.374(5) . ?
C22 H22 0.9300 . ?
C23 C24 1.376(4) . ?
C23 H23 0.9300 . ?
C24 H24 0.9300 . ?
C25 Cl1 1.745(3) . ?
C25 Cl2 1.773(3) . ?

loop_
_geom_torsion_atom_site_label_1
_geom_torsion_atom_site_label_2
_geom_torsion_atom_site_label_3
_geom_torsion_atom_site_label_4
_geom_torsion
_geom_torsion_site_symmetry_1
_geom_torsion_site_symmetry_2
_geom_torsion_site_symmetry_3
_geom_torsion_site_symmetry_4
_geom_torsion_publ_flag
C6 C1 C2 C3 -1.0(4) . . . . ?
C7 C1 C2 C3 -176.8(3) . . . . ?
C1 C2 C3 C4 2.1(5) . . . . ?
C2 C3 C4 C5 -1.9(5) . . . . ?
C3 C4 C5 C6 0.5(5) . . . . ?
C4 C5 C6 C1 0.6(5) . . . . ?
C2 C1 C6 C5 -0.4(4) . . . . ?
C7 C1 C6 C5 175.0(3) . . . . ?
C6 C1 C7 O1 -143.7(3) . . . . ?
C2 C1 C7 O1 31.8(4) . . . . ?
C6 C1 C7 N1 34.6(4) . . . . ?
C2 C1 C7 N1 -149.9(2) . . . . ?
C13 C8 C9 C10 1.9(4) . . . . ?
N1 C8 C9 C10 -178.3(3) . . . . ?
C8 C9 C10 C11 -1.2(5) . . . . ?
C9 C10 C11 C12 0.3(6) . . . . ?
C10 C11 C12 C13 -0.1(6) . . . . ?
C9 C8 C13 N2 176.0(3) . . . . ?
N1 C8 C13 N2 -3.8(4) . . . . ?
C9 C8 C13 C12 -1.7(4) . . . . ?
N1 C8 C13 C12 178.5(3) . . . . ?
C11 C12 C13 C8 0.8(5) . . . . ?
C11 C12 C13 N2 -177.0(3) . . . . ?
N2 C15 C16 C17 80.5(3) . . . . ?
C19 C15 C16 C17 -49.1(3) . . . . ?
C25 C15 C16 C17 175.0(2) . . . . ?
C15 C16 C17 N1 -31.7(3) . . . . ?
C15 C16 C17 C18 -156.6(2) . . . . ?
N2 C15 C19 C24 8.4(3) . . . . ?
C16 C15 C19 C24 135.7(3) . . . . ?
C25 C15 C19 C24 -87.2(3) . . . . ?
N2 C15 C19 C20 -173.7(2) . . . . ?
C16 C15 C19 C20 -46.3(3) . . . . ?
C25 C15 C19 C20 90.8(3) . . . . ?
C24 C19 C20 C21 -3.3(4) . . . . ?
C15 C19 C20 C21 178.7(3) . . . . ?
C19 C20 C21 C22 0.8(5) . . . . ?
C20 C21 C22 C23 1.9(5) . . . . ?
C21 C22 C23 C24 -2.1(5) . . . . ?
C22 C23 C24 C19 -0.5(5) . . . . ?
C20 C19 C24 C23 3.1(4) . . . . ?
C15 C19 C24 C23 -178.8(3) . . . . ?
O2 C14 C25 C15 178.0(5) . . . . ?
N2 C14 C25 C15 0.9(2) . . . . ?
O2 C14 C25 Cl1 -62.5(6) . . . . ?
N2 C14 C25 Cl1 120.4(2) . . . . ?
O2 C14 C25 Cl2 62.4(6) . . . . ?
N2 C14 C25 Cl2 -114.7(2) . . . . ?
N2 C15 C25 C14 -0.8(2) . . . . ?
C19 C15 C25 C14 113.2(2) . . . . ?
C16 C15 C25 C14 -110.3(3) . . . . ?
N2 C15 C25 Cl1 -118.6(2) . . . . ?
C19 C15 C25 Cl1 -4.6(3) . . . . ?
C16 C15 C25 Cl1 132.0(2) . . . . ?
N2 C15 C25 Cl2 111.1(2) . . . . ?
C19 C15 C25 Cl2 -134.9(2) . . . . ?
C16 C15 C25 Cl2 1.6(3) . . . . ?
O1 C7 N1 C8 -156.8(2) . . . . ?
C1 C7 N1 C8 24.8(3) . . . . ?
O1 C7 N1 C17 2.2(4) . . . . ?
C1 C7 N1 C17 -176.1(2) . . . . ?
C9 C8 N1 C7 49.0(3) . . . . ?
C13 C8 N1 C7 -131.2(3) . . . . ?
C9 C8 N1 C17 -109.7(3) . . . . ?
C13 C8 N1 C17 70.1(3) . . . . ?
C18 C17 N1 C7 -90.8(3) . . . . ?
C16 C17 N1 C7 144.8(2) . . . . ?
C18 C17 N1 C8 69.1(3) . . . . ?
C16 C17 N1 C8 -55.4(3) . . . . ?
O2 C14 N2 C13 -24.0(7) . . . . ?
C25 C14 N2 C13 153.2(3) . . . . ?
O2 C14 N2 C15 -178.1(5) . . . . ?
C25 C14 N2 C15 -0.9(3) . . . . ?
C8 C13 N2 C14 -163.4(3) . . . . ?
C12 C13 N2 C14 14.4(5) . . . . ?
C8 C13 N2 C15 -17.2(4) . . . . ?
C12 C13 N2 C15 160.5(3) . . . . ?
C19 C15 N2 C14 -112.8(3) . . . . ?
C16 C15 N2 C14 117.0(3) . . . . ?
C25 C15 N2 C14 0.9(2) . . . . ?
C19 C15 N2 C13 92.8(3) . . . . ?
C16 C15 N2 C13 -37.4(3) . . . . ?
C25 C15 N2 C13 -153.5(3) . . . . ?

loop_
_cod_related_entry_id
_cod_related_entry_database
_cod_related_entry_code
1 ChemSpider 4262569
